data_2020939
loop_
_publ_author_name
'Sivanesan, Dharmalingam'
'Youn, Min Hye'
'Park, Ki Tae'
'Kim, Hak Joo'
'Grace, Andrews Nirmala'
'Jeong, Soon Kwan'

_publ_section_title
;
 Mono- and dinuclear Cu^II^ complexes of the benzyldipicolylamine (BDPA)
 ligand: crystal structure, synthesis and characterization
;
_journal_coeditor_code FP3041
_journal_issue 11
_journal_name_full 'Acta Crystallographica Section C'
_journal_page_first 1024
_journal_page_last 1029
_journal_paper_doi 10.1107/S2053229617012785
_journal_volume 73
_journal_year 2017
_chemical_formula_iupac '[Cu (C F3 O3 S)2 (C19 H19 N3) (H2 O)], C4 H8 O'
_chemical_formula_moiety 'C21 H21 Cu F6 N3 O7 S2, C4 H8 O'
_chemical_formula_sum 'C25 H29 Cu F6 N3 O8 S2'
_chemical_formula_weight 741.17
_chemical_name_common 'Cu monomer'
_chemical_name_systematic
;Aqua(benzyldipicolylamine-\k^3^<i>N</i>,<i>N</i>',<i>N</i>'')bis(trifluoromethanesulfonato-\k<i>O</i>)copper(II) tetrahydrofuran
monosolvate
;
_space_group_IT_number 2
_symmetry_cell_setting triclinic
_symmetry_space_group_name_Hall '-P 1'
_symmetry_space_group_name_H-M 'P -1'
_atom_sites_solution_hydrogens geom
_atom_sites_solution_primary direct
_atom_sites_solution_secondary difmap
_audit_creation_method SHELXL-97
_cell_angle_alpha 96.363(5)
_cell_angle_beta 93.886(5)
_cell_angle_gamma 105.518(5)
_cell_formula_units_Z 2
_cell_length_a 8.8133(19)
_cell_length_b 11.800(3)
_cell_length_c 15.404(3)
_cell_measurement_reflns_used 1904
_cell_measurement_temperature 200(2)
_cell_measurement_theta_max 21.90
_cell_measurement_theta_min 2.64
_cell_volume 1526.1(6)
_computing_cell_refinement
;
<i>SAINT</i> (Bruker, 2000)
;
_computing_data_collection
;
<i>SMART</i> (Bruker, 2000)
;
_computing_data_reduction
;
<i>SAINT</i> (Bruker, 2000)
;
_computing_molecular_graphics
;
SHELXTL (Sheldrick, 2008)
;
_computing_publication_material
;
SHELXTL (Sheldrick, 2008)
;
_computing_structure_refinement
;
<i>SHELXL97</i> (Sheldrick, 2008)
;
_computing_structure_solution
;
<i>SHELXS97</i> (Sheldrick, 2008)
;
_diffrn_ambient_temperature 200(2)
_diffrn_measured_fraction_theta_full 0.997
_diffrn_measured_fraction_theta_max 0.997
_diffrn_measurement_device_type 'Bruker SMART CCD area-detector'
_diffrn_measurement_method '\f and \w'
_diffrn_radiation_monochromator graphite
_diffrn_radiation_source 'fine-focus sealed tube'
_diffrn_radiation_type MoK\a
_diffrn_radiation_wavelength 0.71073
_diffrn_reflns_av_R_equivalents 0.0785
_diffrn_reflns_av_sigmaI/netI 0.1934
_diffrn_reflns_limit_h_max 10
_diffrn_reflns_limit_h_min -10
_diffrn_reflns_limit_k_max 14
_diffrn_reflns_limit_k_min -12
_diffrn_reflns_limit_l_max 18
_diffrn_reflns_limit_l_min -16
_diffrn_reflns_number 8947
_diffrn_reflns_theta_full 25.02
_diffrn_reflns_theta_max 25.02
_diffrn_reflns_theta_min 2.39
_exptl_absorpt_coefficient_mu 0.941
_exptl_absorpt_correction_T_max 0.903
_exptl_absorpt_correction_T_min 0.802
_exptl_absorpt_correction_type multi-scan
_exptl_absorpt_process_details
;
(SADABS; Bruker, 2000)
;
_exptl_crystal_colour blue
_exptl_crystal_density_diffrn 1.613
_exptl_crystal_density_method 'not measured'
_exptl_crystal_description block
_exptl_crystal_F_000 758
_exptl_crystal_size_max 0.23
_exptl_crystal_size_mid 0.11
_exptl_crystal_size_min 0.11
_refine_diff_density_max 0.477
_refine_diff_density_min -0.373
_refine_ls_extinction_method none
_refine_ls_goodness_of_fit_ref 0.725
_refine_ls_hydrogen_treatment mixed
_refine_ls_matrix_type full
_refine_ls_number_parameters 411
_refine_ls_number_reflns 5373
_refine_ls_number_restraints 2
_refine_ls_restrained_S_all 0.725
_refine_ls_R_factor_all 0.1262
_refine_ls_R_factor_gt 0.0554
_refine_ls_shift/su_max 0.000
_refine_ls_shift/su_mean 0.000
_refine_ls_structure_factor_coef Fsqd
_refine_ls_weighting_details 'calc w = 1/[\s^2^(Fo^2^)+(0.0173P)^2^+0.0000P] where P=(Fo^2^+2Fc^2^)/3'
_refine_ls_weighting_scheme calc
_refine_ls_wR_factor_gt 0.0913
_refine_ls_wR_factor_ref 0.1069
_reflns_number_gt 2353
_reflns_number_total 5373
_reflns_threshold_expression I>2\s(I)
_cod_data_source_file fp3041sup1.cif
_cod_data_source_block I
_cod_original_sg_symbol_H-M P-1
_cod_database_code 2020939

loop_
_symmetry_equiv_pos_as_xyz
'x, y, z'
'-x, -y, -z'

loop_
_atom_site_type_symbol
_atom_site_label
_atom_site_fract_x
_atom_site_fract_y
_atom_site_fract_z
_atom_site_U_iso_or_equiv
_atom_site_adp_type
_atom_site_calc_flag
_atom_site_refinement_flags
_atom_site_occupancy
_atom_site_symmetry_multiplicity
C C25 -0.0731(11) 0.4114(10) 0.6205(7) 0.145(4) Uani d . 1 1
H H25A -0.1601 0.3702 0.5744 0.175 Uiso calc R 1 1
H H25B -0.0839 0.4910 0.6414 0.175 Uiso calc R 1 1
Cu Cu1 0.74646(8) 0.97585(6) 0.72992(4) 0.0382(2) Uani d . 1 1
O O1 0.7993(5) 1.1045(4) 0.6564(3) 0.0504(12) Uani d D 1 1
H H1 0.7157 1.1123 0.6315 0.076 Uiso calc RD 1 1
N N1 0.9217(5) 0.9089(4) 0.6989(3) 0.0375(12) Uani d . 1 1
C C1 1.0085(7) 0.9304(5) 0.6300(4) 0.0488(17) Uani d . 1 1
H H1A 0.9886 0.9847 0.5926 0.059 Uiso calc R 1 1
C C2 1.1248(7) 0.8751(6) 0.6130(4) 0.0551(18) Uani d . 1 1
H H2 1.1871 0.8934 0.5658 0.066 Uiso calc R 1 1
C C3 1.1493(7) 0.7943(6) 0.6645(4) 0.0613(19) Uani d . 1 1
H H3 1.2264 0.7533 0.6522 0.074 Uiso calc R 1 1
C C4 1.0608(7) 0.7716(5) 0.7356(4) 0.0494(17) Uani d . 1 1
H H4 1.0773 0.7159 0.7728 0.059 Uiso calc R 1 1
C C5 0.9494(6) 0.8317(5) 0.7505(3) 0.0358(14) Uani d . 1 1
C C6 0.8532(6) 0.8209(5) 0.8288(3) 0.0371(15) Uani d . 1 1
H H6A 0.8367 0.7406 0.8463 0.044 Uiso calc R 1 1
H H6B 0.9114 0.8796 0.8791 0.044 Uiso calc R 1 1
N N2 0.7002(5) 0.8418(4) 0.8061(3) 0.0342(12) Uani d . 1 1
C C7 0.5855(6) 0.7349(4) 0.7534(3) 0.0377(15) Uani d . 1 1
H H7A 0.6320 0.7152 0.6990 0.045 Uiso calc R 1 1
H H7B 0.4879 0.7567 0.7359 0.045 Uiso calc R 1 1
C C8 0.5391(7) 0.6247(5) 0.7976(3) 0.0385(15) Uani d . 1 1
C C9 0.6154(7) 0.5390(5) 0.7835(4) 0.0503(17) Uani d . 1 1
H H9 0.6985 0.5508 0.7464 0.060 Uiso calc R 1 1
C C10 0.5752(8) 0.4336(6) 0.8220(4) 0.067(2) Uani d . 1 1
H H10 0.6275 0.3738 0.8100 0.081 Uiso calc R 1 1
C C11 0.4564(9) 0.4199(6) 0.8780(4) 0.067(2) Uani d . 1 1
H H11 0.4293 0.3513 0.9070 0.081 Uiso calc R 1 1
C C12 0.3796(8) 0.5038(6) 0.8913(4) 0.068(2) Uani d . 1 1
H H12 0.2966 0.4928 0.9285 0.082 Uiso calc R 1 1
C C13 0.4192(7) 0.6052(5) 0.8518(4) 0.0542(18) Uani d . 1 1
H H13 0.3629 0.6630 0.8620 0.065 Uiso calc R 1 1
N N3 0.5624(5) 1.0108(4) 0.7802(3) 0.0353(12) Uani d . 1 1
C C14 0.4726(7) 1.0774(5) 0.7520(4) 0.0477(17) Uani d . 1 1
H H14 0.4999 1.1157 0.7019 0.057 Uiso calc R 1 1
C C15 0.3421(7) 1.0934(5) 0.7919(4) 0.0529(17) Uani d . 1 1
H H15 0.2825 1.1423 0.7702 0.064 Uiso calc R 1 1
C C16 0.3016(7) 1.0367(6) 0.8632(4) 0.0559(18) Uani d . 1 1
H H16 0.2133 1.0463 0.8923 0.067 Uiso calc R 1 1
C C17 0.3892(6) 0.9664(5) 0.8922(4) 0.0447(16) Uani d . 1 1
H H17 0.3593 0.9246 0.9404 0.054 Uiso calc R 1 1
C C18 0.5204(6) 0.9555(5) 0.8521(3) 0.0356(14) Uani d . 1 1
C C19 0.6315(6) 0.8884(5) 0.8817(3) 0.0358(14) Uani d . 1 1
H H19A 0.7171 0.9415 0.9243 0.043 Uiso calc R 1 1
H H19B 0.5740 0.8220 0.9114 0.043 Uiso calc R 1 1
S S1 0.54892(19) 0.83768(13) 0.50701(10) 0.0446(4) Uani d . 1 1
O O2 0.5680(4) 0.8758(3) 0.5990(2) 0.0501(11) Uani d . 1 1
O O3 0.4030(5) 0.8420(3) 0.4633(2) 0.0593(12) Uani d . 1 1
O O4 0.6865(5) 0.8798(4) 0.4615(3) 0.0796(15) Uani d . 1 1
C C20 0.5276(9) 0.6802(6) 0.5003(4) 0.0585(19) Uani d . 1 1
F F1 0.4985(5) 0.6269(3) 0.4182(2) 0.0921(14) Uani d . 1 1
F F2 0.4067(5) 0.6287(3) 0.5444(2) 0.0841(13) Uani d . 1 1
F F3 0.6566(5) 0.6577(3) 0.5359(2) 0.0817(12) Uani d . 1 1
S S2 0.97200(18) 0.17906(14) 0.93689(10) 0.0423(4) Uani d . 1 1
O O5 0.9239(4) 0.1301(3) 0.8473(2) 0.0624(13) Uani d . 1 1
O O6 1.1367(4) 0.2387(3) 0.9567(2) 0.0581(12) Uani d . 1 1
O O7 0.9050(4) 0.1005(3) 0.9978(2) 0.0504(11) Uani d . 1 1
C C21 0.8772(8) 0.2939(6) 0.9548(5) 0.064(2) Uani d . 1 1
F F4 0.9208(5) 0.3800(3) 0.9082(3) 0.1041(16) Uani d . 1 1
F F5 0.7203(4) 0.2514(3) 0.9410(3) 0.0886(13) Uani d . 1 1
F F6 0.9056(5) 0.3439(4) 1.0397(3) 0.0978(14) Uani d . 1 1
O O8 -0.0659(10) 0.3398(7) 0.6943(4) 0.182(4) Uani d . 1 1
C C24 0.0696(14) 0.4174(11) 0.5927(7) 0.170(5) Uani d . 1 1
H H24A 0.1250 0.5000 0.5851 0.204 Uiso calc R 1 1
H H24B 0.0586 0.3662 0.5358 0.204 Uiso calc R 1 1
C C22 0.0792(15) 0.3717(12) 0.7265(7) 0.186(6) Uani d . 1 1
H H22A 0.1056 0.4499 0.7635 0.223 Uiso calc R 1 1
H H22B 0.1033 0.3125 0.7620 0.223 Uiso calc R 1 1
C C23 0.1538(14) 0.3773(15) 0.6581(7) 0.263(10) Uani d . 1 1
H H23A 0.1646 0.2979 0.6365 0.315 Uiso calc R 1 1
H H23B 0.2612 0.4326 0.6727 0.315 Uiso calc R 1 1
H H1B 0.849(6) 1.176(2) 0.669(3) 0.05(2) Uiso d D 1 1

loop_
_atom_site_aniso_label
_atom_site_aniso_U_11
_atom_site_aniso_U_22
_atom_site_aniso_U_33
_atom_site_aniso_U_12
_atom_site_aniso_U_13
_atom_site_aniso_U_23
C25 0.093(8) 0.251(14) 0.125(9) 0.084(8) 0.010(7) 0.069(9)
Cu1 0.0419(4) 0.0443(5) 0.0287(4) 0.0082(3) 0.0091(3) 0.0118(3)
O1 0.054(3) 0.047(3) 0.046(3) 0.000(3) 0.001(2) 0.022(2)
N1 0.037(3) 0.046(3) 0.025(3) 0.001(2) 0.008(2) 0.006(2)
C1 0.049(4) 0.059(5) 0.038(4) 0.011(3) 0.012(3) 0.012(3)
C2 0.048(4) 0.067(5) 0.051(4) 0.014(4) 0.023(4) 0.006(4)
C3 0.046(4) 0.077(6) 0.062(5) 0.024(4) 0.013(4) -0.007(4)
C4 0.043(4) 0.057(5) 0.049(4) 0.014(3) 0.003(3) 0.011(3)
C5 0.026(3) 0.045(4) 0.031(3) 0.003(3) 0.001(3) 0.005(3)
C6 0.031(3) 0.043(4) 0.035(4) 0.007(3) -0.005(3) 0.009(3)
N2 0.040(3) 0.039(3) 0.021(3) 0.006(2) 0.004(2) 0.003(2)
C7 0.040(3) 0.038(4) 0.034(3) 0.007(3) 0.003(3) 0.006(3)
C8 0.040(4) 0.038(4) 0.033(3) 0.005(3) 0.001(3) 0.001(3)
C9 0.051(4) 0.048(5) 0.050(4) 0.010(3) 0.012(3) 0.007(3)
C10 0.089(5) 0.046(5) 0.070(5) 0.022(4) 0.004(4) 0.018(4)
C11 0.092(6) 0.044(5) 0.063(5) 0.007(4) 0.004(4) 0.026(4)
C12 0.082(5) 0.055(5) 0.062(5) 0.001(4) 0.033(4) 0.011(4)
C13 0.059(4) 0.044(4) 0.060(4) 0.011(3) 0.024(4) 0.008(3)
N3 0.048(3) 0.030(3) 0.027(3) 0.008(2) 0.001(2) 0.007(2)
C14 0.052(4) 0.046(4) 0.042(4) 0.008(3) 0.002(3) 0.006(3)
C15 0.047(4) 0.046(4) 0.070(5) 0.023(3) 0.006(4) -0.001(4)
C16 0.047(4) 0.064(5) 0.058(5) 0.015(4) 0.020(4) 0.002(4)
C17 0.038(4) 0.056(5) 0.039(4) 0.010(3) 0.018(3) 0.002(3)
C18 0.039(4) 0.031(4) 0.029(3) 0.000(3) -0.001(3) -0.002(3)
C19 0.043(4) 0.043(4) 0.023(3) 0.011(3) 0.009(3) 0.006(3)
S1 0.0575(11) 0.0448(11) 0.0328(9) 0.0145(8) 0.0041(8) 0.0094(8)
O2 0.078(3) 0.047(3) 0.028(2) 0.021(2) -0.001(2) 0.0071(19)
O3 0.070(3) 0.063(3) 0.046(3) 0.022(2) -0.010(2) 0.013(2)
O4 0.078(3) 0.090(4) 0.071(3) 0.008(3) 0.041(3) 0.034(3)
C20 0.080(5) 0.063(5) 0.035(4) 0.023(4) 0.012(4) 0.007(4)
F1 0.152(4) 0.073(3) 0.051(3) 0.041(3) 0.008(3) -0.017(2)
F2 0.102(3) 0.057(3) 0.082(3) -0.003(2) 0.017(3) 0.016(2)
F3 0.107(3) 0.082(3) 0.077(3) 0.059(3) 0.008(2) 0.017(2)
S2 0.0443(10) 0.0431(10) 0.0366(10) 0.0078(8) 0.0055(8) 0.0037(8)
O5 0.068(3) 0.073(3) 0.028(2) -0.009(2) 0.001(2) -0.003(2)
O6 0.037(2) 0.067(3) 0.059(3) -0.003(2) 0.007(2) 0.000(2)
O7 0.054(3) 0.045(3) 0.047(3) 0.001(2) 0.003(2) 0.015(2)
C21 0.049(5) 0.066(6) 0.078(6) 0.014(4) 0.008(4) 0.023(5)
F4 0.125(4) 0.064(3) 0.133(4) 0.025(3) 0.023(3) 0.054(3)
F5 0.061(3) 0.087(3) 0.129(4) 0.035(2) 0.008(3) 0.028(3)
F6 0.125(4) 0.079(3) 0.093(4) 0.041(3) 0.024(3) -0.012(3)
O8 0.175(7) 0.204(8) 0.077(5) -0.101(6) -0.032(5) 0.050(5)
C24 0.148(10) 0.291(15) 0.115(9) 0.086(10) 0.044(8) 0.128(10)
C22 0.152(11) 0.251(15) 0.112(10) -0.017(11) -0.053(9) 0.071(10)
C23 0.211(14) 0.61(3) 0.094(9) 0.266(17) 0.114(9) 0.166(14)

loop_
_atom_type_symbol
_atom_type_description
_atom_type_scat_dispersion_real
_atom_type_scat_dispersion_imag
_atom_type_scat_source
C C 0.0033 0.0016 'International Tables Vol C Tables 4.2.6.8 and 6.1.1.4'
H H 0.0000 0.0000 'International Tables Vol C Tables 4.2.6.8 and 6.1.1.4'
N N 0.0061 0.0033 'International Tables Vol C Tables 4.2.6.8 and 6.1.1.4'
O O 0.0106 0.0060 'International Tables Vol C Tables 4.2.6.8 and 6.1.1.4'
F F 0.0171 0.0103 'International Tables Vol C Tables 4.2.6.8 and 6.1.1.4'
S S 0.1246 0.1234 'International Tables Vol C Tables 4.2.6.8 and 6.1.1.4'
Cu Cu 0.3201 1.2651 'International Tables Vol C Tables 4.2.6.8 and 6.1.1.4'

loop_
_geom_angle_atom_site_label_1
_geom_angle_atom_site_label_2
_geom_angle_atom_site_label_3
_geom_angle
_geom_angle_publ_flag
N3 Cu1 O1 99.34(19) y
N3 Cu1 N1 165.45(17) y
O1 Cu1 N1 95.19(18) y
N3 Cu1 N2 82.69(17) y
O1 Cu1 N2 177.83(19) y
N1 Cu1 N2 82.77(17) y
C5 N1 Cu1 114.5(4) y
C1 N1 Cu1 126.7(4) ?
C24 C25 O8 99.4(8) ?
C5 N1 C1 118.8(5) ?
N1 C1 C2 121.5(6) ?
C3 C2 C1 119.3(6) ?
C2 C3 C4 119.7(6) ?
C5 C4 C3 118.4(6) ?
N1 C5 C4 122.3(5) ?
N1 C5 C6 114.2(5) ?
C4 C5 C6 123.5(5) ?
N2 C6 C5 109.9(4) ?
C6 N2 C19 113.8(4) ?
C6 N2 C7 112.0(4) ?
C19 N2 C7 111.9(4) ?
C6 N2 Cu1 105.3(3) ?
C19 N2 Cu1 104.7(3) ?
C7 N2 Cu1 108.4(3) ?
N2 C7 C8 116.7(4) ?
C9 C8 C13 117.7(5) ?
C9 C8 C7 119.9(5) ?
C13 C8 C7 122.5(6) ?
C8 C9 C10 122.2(6) ?
C11 C10 C9 117.8(6) ?
C12 C11 C10 120.0(6) ?
C11 C12 C13 121.0(6) ?
C12 C13 C8 121.2(6) ?
C14 N3 C18 117.2(5) ?
C14 N3 Cu1 128.7(4) ?
C18 N3 Cu1 114.0(4) ?
N3 C14 C15 123.6(5) ?
C16 C15 C14 118.2(6) ?
C17 C16 C15 119.4(6) ?
C16 C17 C18 120.5(5) ?
N3 C18 C17 121.0(5) ?
N3 C18 C19 113.6(5) ?
C17 C18 C19 125.3(5) ?
N2 C19 C18 110.1(4) ?
O2 S1 O3 114.4(3) ?
O2 S1 O4 115.6(3) ?
O3 S1 O4 115.1(2) ?
O2 S1 C20 103.3(3) ?
O3 S1 C20 102.9(3) ?
O4 S1 C20 103.1(3) ?
F1 C20 F3 107.8(6) ?
F1 C20 F2 107.7(6) ?
F3 C20 F2 107.0(5) ?
F1 C20 S1 112.2(4) ?
F3 C20 S1 112.0(5) ?
F2 C20 S1 110.0(5) ?
O5 S2 O6 115.2(2) ?
O5 S2 O7 113.5(2) ?
O6 S2 O7 115.2(2) ?
O5 S2 C21 104.4(3) ?
O6 S2 C21 104.1(3) ?
O7 S2 C21 102.3(3) ?
F4 C21 F5 108.2(6) ?
F4 C21 F6 106.4(6) ?
F5 C21 F6 104.6(6) ?
F4 C21 S2 115.0(5) ?
F5 C21 S2 111.5(5) ?
F6 C21 S2 110.6(5) ?
C22 O8 C25 105.3(7) ?
C25 C24 C23 105.9(8) ?
C23 C22 O8 102.9(10) ?
C22 C23 C24 109.1(11) ?

loop_
_geom_bond_atom_site_label_1
_geom_bond_atom_site_label_2
_geom_bond_distance
_geom_bond_publ_flag
Cu1 O1 1.969(3) y
Cu1 N1 1.977(5) y
Cu1 N2 2.043(4) y
Cu1 N3 1.964(5) y
C25 C24 1.342(10) ?
C25 O8 1.498(9) ?
N1 C5 1.332(6) ?
N1 C1 1.357(6) ?
C1 C2 1.379(8) ?
C2 C3 1.356(8) ?
C3 C4 1.396(7) ?
C4 C5 1.374(7) ?
C5 C6 1.518(7) ?
C6 N2 1.461(6) ?
N2 C19 1.468(6) ?
N2 C7 1.501(6) ?
C7 C8 1.507(6) ?
C8 C9 1.363(8) ?
C8 C13 1.377(7) ?
C9 C10 1.407(7) ?
C10 C11 1.390(8) ?
C11 C12 1.346(9) ?
C12 C13 1.375(7) ?
N3 C14 1.339(7) ?
N3 C18 1.369(6) ?
C14 C15 1.387(7) ?
C15 C16 1.367(7) ?
C16 C17 1.365(7) ?
C17 C18 1.376(7) ?
C18 C19 1.493(7) ?
S1 O2 1.423(4) ?
S1 O3 1.427(4) ?
S1 O4 1.442(4) ?
S1 C20 1.807(7) ?
C20 F1 1.325(7) ?
C20 F3 1.331(7) ?
C20 F2 1.345(6) ?
S2 O5 1.426(4) ?
S2 O6 1.428(4) ?
S2 O7 1.436(3) ?
S2 C21 1.780(7) ?
C21 F4 1.298(6) ?
C21 F5 1.332(6) ?
C21 F6 1.352(7) ?
O8 C22 1.279(10) ?
C24 C23 1.408(12) ?
C22 C23 1.278(12) ?

loop_
_geom_hbond_atom_site_label_D
_geom_hbond_atom_site_label_H
_geom_hbond_atom_site_label_A
_geom_hbond_site_symmetry_A
_geom_hbond_distance_DH
_geom_hbond_distance_HA
_geom_hbond_distance_DA
_geom_hbond_angle_DHA
O1 H1 O3 2_676 0.84 1.94 2.719(5) 152.6
O1 H1B O8 1_665 0.84(2) 1.86(2) 2.691(8) 172(6)
